data_7045519
loop_
_publ_author_name
'Upmann, Daniel'
'Jones, Peter G.'

_publ_section_title
;
 Bromination and iodination of diphosphane dichalcogenides.
;
_journal_issue 8
_journal_name_full 'Dalton transactions (Cambridge, England : 2003)'
_journal_page_first 2748
_journal_page_last 2758
_journal_paper_doi 10.1039/c7dt04531j
_journal_volume 47
_journal_year 2018
_chemical_formula_sum 'C38 H36 Br4 P2 Se2'
_chemical_formula_weight 1032.16
_space_group_IT_number 14
_space_group_name_Hall '-P 2ybc'
_space_group_name_H-M_alt 'P 1 21/c 1'
_symmetry_cell_setting monoclinic
_symmetry_space_group_name_Hall '-P 2ybc'
_symmetry_space_group_name_H-M 'P 1 21/c 1'
_atom_sites_solution_hydrogens geom
_atom_sites_solution_primary direct
_atom_sites_solution_secondary difmap
_audit_creation_method SHELXL-97
_audit_update_record
;
2016-07-19 deposited with the CCDC.
2018-02-02 downloaded from the CCDC.
;
_cell_angle_alpha 90.00
_cell_angle_beta 93.656(2)
_cell_angle_gamma 90.00
_cell_formula_units_Z 2
_cell_length_a 11.2185(2)
_cell_length_b 6.7500(2)
_cell_length_c 24.9397(5)
_cell_measurement_reflns_used 16243
_cell_measurement_temperature 100(2)
_cell_measurement_theta_max 76.0660
_cell_measurement_theta_min 3.9300
_cell_volume 1884.71(8)
_computing_cell_refinement
;
CrysAlisPro, Agilent Technologies,
Version 1.171.37.35 (release 13-08-2014 CrysAlis171 .NET)
(compiled Aug 13 2014,18:06:01)
;
_computing_data_collection
;
CrysAlisPro, Agilent Technologies,
Version 1.171.37.35 (release 13-08-2014 CrysAlis171 .NET)
(compiled Aug 13 2014,18:06:01)
;
_computing_data_reduction
;
CrysAlisPro, Agilent Technologies,
Version 1.171.37.35 (release 13-08-2014 CrysAlis171 .NET)
(compiled Aug 13 2014,18:06:01)
;
_computing_molecular_graphics 'Bruker XP'
_computing_publication_material SHEXL-97
_computing_structure_refinement 'SHELXL-97 (Sheldrick, 1997)'
_computing_structure_solution 'SHELXS-97 (Sheldrick, 1990)'
_diffrn_ambient_temperature 100(2)
_diffrn_detector_area_resol_mean 10.3543
_diffrn_measured_fraction_theta_full 1.000
_diffrn_measured_fraction_theta_max 0.996
_diffrn_measurement_device_type 'Oxford Diffraction Xcalibur, Atlas, Nova'
_diffrn_measurement_method '\w scan'
_diffrn_radiation_monochromator mirror
_diffrn_radiation_type 'Cu K\a'
_diffrn_radiation_wavelength 1.54184
_diffrn_reflns_av_R_equivalents 0.0687
_diffrn_reflns_av_sigmaI/netI 0.0269
_diffrn_reflns_limit_h_max 14
_diffrn_reflns_limit_h_min -14
_diffrn_reflns_limit_k_max 8
_diffrn_reflns_limit_k_min -7
_diffrn_reflns_limit_l_max 31
_diffrn_reflns_limit_l_min -31
_diffrn_reflns_number 36988
_diffrn_reflns_theta_full 75.00
_diffrn_reflns_theta_max 76.34
_diffrn_reflns_theta_min 3.55
_diffrn_source 'sealed X-ray tube'
_exptl_absorpt_coefficient_mu 8.426
_exptl_absorpt_correction_T_max 1.00000
_exptl_absorpt_correction_T_min 0.29393
_exptl_absorpt_correction_type multi-scan
_exptl_absorpt_process_details
;
CrysAlisPro, Agilent Technologies,
Version 1.171.37.35 (release 13-08-2014 CrysAlis171 .NET)
(compiled Aug 13 2014,18:06:01)
;
_exptl_crystal_colour yellow
_exptl_crystal_density_diffrn 1.819
_exptl_crystal_density_method 'not measured'
_exptl_crystal_description lath
_exptl_crystal_F_000 1004
_exptl_crystal_size_max 0.35
_exptl_crystal_size_mid 0.05
_exptl_crystal_size_min 0.02
_refine_diff_density_max 0.577
_refine_diff_density_min -0.792
_refine_diff_density_rms 0.102
_refine_ls_extinction_method none
_refine_ls_goodness_of_fit_ref 1.075
_refine_ls_hydrogen_treatment constr
_refine_ls_matrix_type full
_refine_ls_number_parameters 208
_refine_ls_number_reflns 3942
_refine_ls_number_restraints 0
_refine_ls_restrained_S_all 1.075
_refine_ls_R_factor_all 0.0325
_refine_ls_R_factor_gt 0.0292
_refine_ls_shift/su_max 0.002
_refine_ls_shift/su_mean 0.000
_refine_ls_structure_factor_coef Fsqd
_refine_ls_weighting_details 'calc w=1/[\s^2^(Fo^2^)+(0.0378P)^2^+2.3074P] where P=(Fo^2^+2Fc^2^)/3'
_refine_ls_weighting_scheme calc
_refine_ls_wR_factor_gt 0.0737
_refine_ls_wR_factor_ref 0.0759
_reflns_number_gt 3634
_reflns_number_total 3942
_reflns_threshold_expression >2sigma(I)
_cod_data_source_file c7dt04531j2.cif
_cod_data_source_block monty
_cod_depositor_comments 'Adding full bibliography for 7045509--7045531.cif.'
_cod_original_cell_volume 1884.72(8)
_cod_original_sg_symbol_H-M 'P 21/c'
_cod_database_code 7045519

loop_
_symmetry_equiv_pos_as_xyz
'x, y, z'
'-x, y+1/2, -z+1/2'
'-x, -y, -z'
'x, -y-1/2, z-1/2'

loop_
_atom_site_label
_atom_site_type_symbol
_atom_site_fract_x
_atom_site_fract_y
_atom_site_fract_z
_atom_site_U_iso_or_equiv
_atom_site_adp_type
_atom_site_occupancy
_atom_site_symmetry_multiplicity
_atom_site_calc_flag
_atom_site_refinement_flags
Br1 Br 0.76987(3) 0.15116(4) 0.360840(12) 0.02401(9) Uani 1 1 d .
Br2 Br 0.64357(3) 0.09797(4) 0.554389(11) 0.02118(9) Uani 1 1 d .
Se1 Se 0.69684(2) 0.13022(4) 0.456195(11) 0.01729(9) Uani 1 1 d .
P1 P 0.65324(5) 0.45497(9) 0.44888(2) 0.01289(13) Uani 1 1 d .
C1 C 0.5640(2) 0.5416(4) 0.50260(10) 0.0143(5) Uani 1 1 d .
H1A H 0.6029 0.5008 0.5376 0.017 Uiso 1 1 calc R
H1B H 0.5608 0.6881 0.5019 0.017 Uiso 1 1 calc R
C11 C 0.7904(2) 0.5918(4) 0.45388(10) 0.0146(5) Uani 1 1 d .
C12 C 0.8385(2) 0.6553(4) 0.50423(11) 0.0172(5) Uani 1 1 d .
H12 H 0.7951 0.6379 0.5354 0.021 Uiso 1 1 calc R
C13 C 0.9506(2) 0.7439(4) 0.50804(11) 0.0202(5) Uani 1 1 d .
H13 H 0.9845 0.7860 0.5420 0.024 Uiso 1 1 calc R
C14 C 1.0131(2) 0.7712(4) 0.46247(12) 0.0210(5) Uani 1 1 d .
H14 H 1.0896 0.8321 0.4655 0.025 Uiso 1 1 calc R
C15 C 0.9652(2) 0.7107(4) 0.41245(12) 0.0206(5) Uani 1 1 d .
H15 H 1.0081 0.7321 0.3813 0.025 Uiso 1 1 calc R
C16 C 0.8541(2) 0.6186(4) 0.40804(11) 0.0184(5) Uani 1 1 d .
H16 H 0.8217 0.5740 0.3740 0.022 Uiso 1 1 calc R
C21 C 0.5688(2) 0.5062(4) 0.38683(10) 0.0149(5) Uani 1 1 d .
C22 C 0.5771(2) 0.6928(4) 0.36328(11) 0.0189(5) Uani 1 1 d .
H22 H 0.6316 0.7884 0.3784 0.023 Uiso 1 1 calc R
C23 C 0.5049(3) 0.7376(5) 0.31751(11) 0.0236(6) Uani 1 1 d .
H23 H 0.5109 0.8635 0.3009 0.028 Uiso 1 1 calc R
C24 C 0.4241(3) 0.5991(5) 0.29606(11) 0.0259(6) Uani 1 1 d .
H24 H 0.3748 0.6306 0.2648 0.031 Uiso 1 1 calc R
C25 C 0.4149(3) 0.4141(5) 0.32006(12) 0.0271(6) Uani 1 1 d .
H25 H 0.3589 0.3202 0.3053 0.032 Uiso 1 1 calc R
C26 C 0.4870(2) 0.3660(4) 0.36542(11) 0.0204(5) Uani 1 1 d .
H26 H 0.4810 0.2395 0.3818 0.024 Uiso 1 1 calc R
C91 C 0.7924(3) -0.0583(5) 0.74648(13) 0.0273(6) Uani 1 1 d .
H91 H 0.7499 0.0233 0.7697 0.033 Uiso 1 1 calc R
C92 C 0.8096(3) 0.0048(5) 0.69479(13) 0.0262(6) Uani 1 1 d .
H92 H 0.7793 0.1292 0.6824 0.031 Uiso 1 1 calc R
C93 C 0.8721(3) -0.1168(5) 0.66113(14) 0.0318(7) Uani 1 1 d .
H93 H 0.8832 -0.0762 0.6253 0.038 Uiso 1 1 calc R
C94 C 0.9180(3) -0.2956(5) 0.67955(16) 0.0362(8) Uani 1 1 d .
H94 H 0.9621 -0.3761 0.6567 0.043 Uiso 1 1 calc R
C95 C 0.8997(3) -0.3585(5) 0.73146(15) 0.0316(7) Uani 1 1 d .
H95 H 0.9303 -0.4824 0.7441 0.038 Uiso 1 1 calc R
C96 C 0.8366(3) -0.2389(5) 0.76456(12) 0.0284(6) Uani 1 1 d .
H96 H 0.8234 -0.2812 0.8000 0.034 Uiso 1 1 calc R

loop_
_atom_site_aniso_label
_atom_site_aniso_U_11
_atom_site_aniso_U_22
_atom_site_aniso_U_33
_atom_site_aniso_U_23
_atom_site_aniso_U_13
_atom_site_aniso_U_12
Br1 0.02955(16) 0.01883(15) 0.02476(16) -0.00078(11) 0.01051(11) 0.00076(11)
Br2 0.02279(15) 0.02249(15) 0.01849(14) 0.00398(10) 0.00324(10) -0.00069(11)
Se1 0.01703(14) 0.01444(14) 0.02048(15) 0.00012(10) 0.00181(10) -0.00121(10)
P1 0.0123(3) 0.0125(3) 0.0139(3) 0.0000(2) 0.0019(2) -0.0013(2)
C1 0.0125(12) 0.0145(12) 0.0162(11) -0.0010(9) 0.0034(9) -0.0016(9)
C11 0.0132(11) 0.0124(11) 0.0182(12) 0.0005(9) 0.0011(9) 0.0006(9)
C12 0.0160(12) 0.0151(12) 0.0204(12) 0.0005(10) 0.0012(9) -0.0001(9)
C13 0.0185(12) 0.0170(12) 0.0244(13) -0.0014(11) -0.0028(10) -0.0017(10)
C14 0.0135(11) 0.0151(12) 0.0341(15) -0.0003(11) 0.0000(10) -0.0022(9)
C15 0.0164(12) 0.0191(13) 0.0266(14) 0.0036(11) 0.0046(10) -0.0001(10)
C16 0.0175(12) 0.0176(13) 0.0201(13) 0.0006(10) 0.0022(10) -0.0009(10)
C21 0.0128(11) 0.0173(12) 0.0150(11) -0.0017(10) 0.0028(9) 0.0000(9)
C22 0.0188(12) 0.0192(13) 0.0189(12) -0.0012(10) 0.0020(10) -0.0006(10)
C23 0.0283(14) 0.0256(15) 0.0174(12) 0.0044(11) 0.0047(11) 0.0061(12)
C24 0.0228(14) 0.0371(17) 0.0171(13) 0.0006(12) -0.0030(10) 0.0067(12)
C25 0.0232(14) 0.0322(16) 0.0251(15) -0.0044(12) -0.0039(11) -0.0039(12)
C26 0.0186(12) 0.0207(13) 0.0216(13) 0.0000(11) -0.0016(10) -0.0026(10)
C91 0.0281(15) 0.0292(16) 0.0250(14) -0.0078(12) 0.0049(11) -0.0020(12)
C92 0.0267(14) 0.0211(14) 0.0305(15) 0.0026(12) -0.0001(12) 0.0014(11)
C93 0.0366(17) 0.0323(17) 0.0281(16) -0.0005(13) 0.0134(13) -0.0043(14)
C94 0.0302(16) 0.0319(18) 0.048(2) -0.0042(16) 0.0171(15) 0.0034(14)
C95 0.0208(14) 0.0252(16) 0.048(2) 0.0036(14) -0.0065(13) 0.0013(12)
C96 0.0334(16) 0.0323(16) 0.0185(13) 0.0003(12) -0.0055(11) -0.0082(13)

loop_
_atom_type_symbol
_atom_type_description
_atom_type_scat_dispersion_real
_atom_type_scat_dispersion_imag
_atom_type_scat_source
C C 0.0181 0.0091 'International Tables Vol C Tables 4.2.6.8 and 6.1.1.4'
H H 0.0000 0.0000 'International Tables Vol C Tables 4.2.6.8 and 6.1.1.4'
P P 0.2955 0.4335 'International Tables Vol C Tables 4.2.6.8 and 6.1.1.4'
Se Se -0.7943 1.1372 'International Tables Vol C Tables 4.2.6.8 and 6.1.1.4'
Br Br -0.6763 1.2805 'International Tables Vol C Tables 4.2.6.8 and 6.1.1.4'

loop_
_geom_angle_atom_site_label_1
_geom_angle_atom_site_label_2
_geom_angle_atom_site_label_3
_geom_angle
_geom_angle_site_symmetry_1
P1 Se1 Br2 95.58(2) .
P1 Se1 Br1 87.240(19) .
Br2 Se1 Br1 174.626(15) .
C11 P1 C21 111.34(12) .
C11 P1 C1 107.06(12) .
C21 P1 C1 106.75(11) .
C11 P1 Se1 108.37(8) .
C21 P1 Se1 110.95(9) .
C1 P1 Se1 112.34(9) .
C1 C1 P1 112.0(2) 3_666
C16 C11 C12 120.4(2) .
C16 C11 P1 119.4(2) .
C12 C11 P1 120.0(2) .
C13 C12 C11 119.2(3) .
C14 C13 C12 120.3(3) .
C13 C14 C15 120.7(2) .
C14 C15 C16 119.8(3) .
C15 C16 C11 119.7(3) .
C22 C21 C26 120.6(2) .
C22 C21 P1 119.4(2) .
C26 C21 P1 119.7(2) .
C23 C22 C21 119.4(3) .
C24 C23 C22 120.2(3) .
C23 C24 C25 120.3(3) .
C26 C25 C24 120.4(3) .
C25 C26 C21 119.1(3) .
C96 C91 C92 120.5(3) .
C91 C92 C93 119.0(3) .
C94 C93 C92 120.4(3) .
C93 C94 C95 120.2(3) .
C96 C95 C94 119.3(3) .
C91 C96 C95 120.5(3) .

loop_
_geom_bond_atom_site_label_1
_geom_bond_atom_site_label_2
_geom_bond_distance
_geom_bond_site_symmetry_2
Br1 Se1 2.5681(4) .
Br2 Se1 2.5668(4) .
Se1 P1 2.2509(7) .
P1 C11 1.792(3) .
P1 C21 1.796(3) .
P1 C1 1.819(2) .
C1 C1 1.540(5) 3_666
C11 C16 1.398(4) .
C11 C12 1.402(4) .
C12 C13 1.390(4) .
C13 C14 1.385(4) .
C14 C15 1.388(4) .
C15 C16 1.390(4) .
C21 C22 1.395(4) .
C21 C26 1.401(4) .
C22 C23 1.391(4) .
C23 C24 1.385(4) .
C24 C25 1.391(5) .
C25 C26 1.387(4) .
C91 C96 1.381(5) .
C91 C92 1.383(4) .
C92 C93 1.395(5) .
C93 C94 1.379(5) .
C94 C95 1.390(5) .
C95 C96 1.382(5) .
